data_7004649
loop_
_publ_author_name
'Mercs, Laszlo'
'Neels, Antonia'
'Albrecht, Martin'

_publ_section_title
;
 Probing the potential of N-heterocyclic carbenes in molecular
 electronics: redox-active metal centers interlinked by a rigid ditopic
 carbene ligand
;
_journal_issue 41
_journal_name_full 'Dalton Transactions'
_journal_page_first 5570
_journal_page_last 5576
_journal_paper_doi 10.1039/b809721f
_journal_year 2008
_chemical_formula_sum 'C21 H34 Br2 N2 Ru'
_chemical_formula_weight 575.39
_chemical_name_systematic
;
?
;
_space_group_IT_number 14
_symmetry_cell_setting monoclinic
_symmetry_space_group_name_Hall '-P 2yn'
_symmetry_space_group_name_H-M 'P 1 21/n 1'
_atom_sites_solution_hydrogens geom
_atom_sites_solution_primary direct
_atom_sites_solution_secondary difmap
_audit_creation_method SHELXL-97
_cell_angle_alpha 90.00
_cell_angle_beta 91.923(4)
_cell_angle_gamma 90.00
_cell_formula_units_Z 8
_cell_length_a 17.9231(8)
_cell_length_b 12.3593(4)
_cell_length_c 20.8012(11)
_cell_measurement_reflns_used 35621
_cell_measurement_temperature 173(2)
_cell_measurement_theta_max 25.60
_cell_measurement_theta_min 1.52
_cell_volume 4605.2(4)
_computing_cell_refinement 'STOE X-AREA'
_computing_data_collection 'STOE X-AREA'
_computing_data_reduction 'STOE X-RED'
_computing_structure_refinement 'SHELXL-97 (Sheldrick, 1997)'
_computing_structure_solution 'SHELXS-97 (Sheldrick, 1990)'
_diffrn_ambient_temperature 173(2)
_diffrn_detector_area_resol_mean 6.67
_diffrn_measured_fraction_theta_full 0.993
_diffrn_measured_fraction_theta_max 0.993
_diffrn_measurement_device_type 'STOE IPDS 2'
_diffrn_measurement_method 'rotation method'
_diffrn_radiation_monochromator graphite
_diffrn_radiation_source 'fine-focus sealed tube'
_diffrn_radiation_type MoK\a
_diffrn_radiation_wavelength 0.71073
_diffrn_reflns_av_R_equivalents 0.0463
_diffrn_reflns_av_sigmaI/netI 0.0303
_diffrn_reflns_limit_h_max 21
_diffrn_reflns_limit_h_min -21
_diffrn_reflns_limit_k_max 14
_diffrn_reflns_limit_k_min -14
_diffrn_reflns_limit_l_max 24
_diffrn_reflns_limit_l_min -24
_diffrn_reflns_number 46581
_diffrn_reflns_theta_full 25.16
_diffrn_reflns_theta_max 25.16
_diffrn_reflns_theta_min 1.48
_exptl_absorpt_coefficient_mu 4.159
_exptl_absorpt_correction_T_max 0.374
_exptl_absorpt_correction_T_min 0.262
_exptl_absorpt_correction_type multi-scan
_exptl_absorpt_process_details 'MULscanABS, (PLATON03, Speck, 2003)'
_exptl_crystal_colour orange
_exptl_crystal_density_diffrn 1.660
_exptl_crystal_density_meas ?
_exptl_crystal_density_method 'not measured'
_exptl_crystal_description rod
_exptl_crystal_F_000 2304
_exptl_crystal_size_max 0.40
_exptl_crystal_size_mid 0.30
_exptl_crystal_size_min 0.20
_refine_diff_density_max 0.288
_refine_diff_density_min -0.589
_refine_diff_density_rms 0.073
_refine_ls_extinction_method none
_refine_ls_goodness_of_fit_ref 0.937
_refine_ls_hydrogen_treatment constr
_refine_ls_matrix_type full
_refine_ls_number_parameters 479
_refine_ls_number_reflns 8198
_refine_ls_number_restraints 0
_refine_ls_restrained_S_all 0.937
_refine_ls_R_factor_all 0.0427
_refine_ls_R_factor_gt 0.0256
_refine_ls_shift/su_max 0.001
_refine_ls_shift/su_mean 0.000
_refine_ls_structure_factor_coef Fsqd
_refine_ls_weighting_details 'calc w=1/[\s^2^(Fo^2^)+(0.0298P)^2^] where P=(Fo^2^+2Fc^2^)/3'
_refine_ls_weighting_scheme calc
_refine_ls_wR_factor_gt 0.0503
_refine_ls_wR_factor_ref 0.0535
_reflns_number_gt 6279
_reflns_number_total 8198
_reflns_threshold_expression >2sigma(I)
_cod_data_source_file b809721f.txt
_cod_data_source_block compound6b
_cod_depositor_comments
;
The following automatic conversions were performed:

'_exptl_crystal_density_meas' value 'none' was changed to '?' - the
value is perceived as not measured.

Automatic conversion script
Id: cif_fix_values 3008 2015-01-20 13:52:24Z robertas 
;
_cod_original_sg_symbol_H-M 'P 21/n'
_cod_database_code 7004649

loop_
_symmetry_equiv_pos_as_xyz
'x, y, z'
'-x+1/2, y+1/2, -z+1/2'
'-x, -y, -z'
'x-1/2, -y-1/2, z-1/2'

loop_
_atom_site_label
_atom_site_type_symbol
_atom_site_fract_x
_atom_site_fract_y
_atom_site_fract_z
_atom_site_U_iso_or_equiv
_atom_site_adp_type
_atom_site_occupancy
_atom_site_symmetry_multiplicity
_atom_site_calc_flag
_atom_site_refinement_flags
_atom_site_disorder_assembly
_atom_site_disorder_group
C1 C 0.17301(15) 1.0189(2) 0.24103(13) 0.0211(6) Uani 1 1 d . . .
C2 C 0.06746(17) 1.0695(3) 0.28929(15) 0.0328(7) Uani 1 1 d . . .
H3 H 0.0186 1.0968 0.2951 0.039 Uiso 1 1 calc R . .
C3 C 0.11344(17) 1.0291(3) 0.33456(15) 0.0321(7) Uani 1 1 d . . .
H2 H 0.1038 1.0228 0.3790 0.039 Uiso 1 1 calc R . .
C4 C 0.23993(17) 0.9475(3) 0.34230(15) 0.0290(7) Uani 1 1 d . . .
H4A H 0.2775 0.9209 0.3123 0.035 Uiso 1 1 calc R . .
H4B H 0.2211 0.8846 0.3664 0.035 Uiso 1 1 calc R . .
C5 C 0.27645(18) 1.0270(3) 0.38911(15) 0.0321(7) Uani 1 1 d . . .
H5A H 0.2949 1.0901 0.3651 0.039 Uiso 1 1 calc R . .
H5B H 0.2389 1.0531 0.4193 0.039 Uiso 1 1 calc R . .
C6 C 0.3403(2) 0.9762(3) 0.42656(19) 0.0503(10) Uani 1 1 d . . .
H6A H 0.3758 0.9451 0.3961 0.060 Uiso 1 1 calc R . .
H6B H 0.3211 0.9162 0.4528 0.060 Uiso 1 1 calc R . .
C7 C 0.3814(2) 1.0553(4) 0.4702(2) 0.0592(12) Uani 1 1 d . . .
H7A H 0.4036 1.1123 0.4442 0.089 Uiso 1 1 calc R . .
H7B H 0.4209 1.0173 0.4948 0.089 Uiso 1 1 calc R . .
H7C H 0.3464 1.0877 0.4998 0.089 Uiso 1 1 calc R . .
C8 C 0.06729(16) 1.1005(2) 0.17202(15) 0.0275(7) Uani 1 1 d . . .
H8A H 0.0184 1.0638 0.1666 0.033 Uiso 1 1 calc R . .
H8B H 0.0981 1.0800 0.1353 0.033 Uiso 1 1 calc R . .
C9 C 0.05558(17) 1.2219(2) 0.17176(15) 0.0299(7) Uani 1 1 d . . .
H9A H 0.1046 1.2582 0.1778 0.036 Uiso 1 1 calc R . .
H9B H 0.0247 1.2420 0.2085 0.036 Uiso 1 1 calc R . .
C10 C 0.01779(18) 1.2622(3) 0.10987(16) 0.0363(8) Uani 1 1 d . . .
H10A H 0.0161 1.3423 0.1109 0.044 Uiso 1 1 calc R . .
H10B H 0.0482 1.2406 0.0732 0.044 Uiso 1 1 calc R . .
C11 C -0.0605(2) 1.2195(3) 0.0990(2) 0.0569(11) Uani 1 1 d . . .
H11A H -0.0590 1.1406 0.0949 0.085 Uiso 1 1 calc R . .
H11B H -0.0825 1.2510 0.0594 0.085 Uiso 1 1 calc R . .
H11C H -0.0909 1.2394 0.1355 0.085 Uiso 1 1 calc R . .
C12 C 0.31342(16) 0.8551(2) 0.10896(14) 0.0242(6) Uani 1 1 d . . .
C13 C 0.24735(16) 0.8852(2) 0.07472(14) 0.0259(6) Uani 1 1 d . . .
H13A H 0.2506 0.9157 0.0330 0.031 Uiso 1 1 calc R . .
C14 C 0.17586(16) 0.8706(2) 0.10149(14) 0.0278(7) Uani 1 1 d . . .
H14A H 0.1325 0.8935 0.0777 0.033 Uiso 1 1 calc R . .
C15 C 0.16816(16) 0.8232(2) 0.16209(14) 0.0247(6) Uani 1 1 d . . .
C16 C 0.23433(16) 0.7922(2) 0.19792(14) 0.0248(6) Uani 1 1 d . . .
H16A H 0.2310 0.7593 0.2390 0.030 Uiso 1 1 calc R . .
C17 C 0.30482(16) 0.8111(2) 0.17134(14) 0.0248(6) Uani 1 1 d . . .
H17A H 0.3484 0.7936 0.1964 0.030 Uiso 1 1 calc R . .
C18 C 0.39048(17) 0.8756(3) 0.08407(15) 0.0316(7) Uani 1 1 d . . .
H18A H 0.4225 0.9016 0.1212 0.038 Uiso 1 1 calc R . .
C19 C 0.3919(2) 0.9626(3) 0.03230(19) 0.0444(9) Uani 1 1 d . . .
H19A H 0.3672 0.9355 -0.0072 0.067 Uiso 1 1 calc R . .
H19B H 0.4438 0.9813 0.0237 0.067 Uiso 1 1 calc R . .
H19C H 0.3657 1.0272 0.0471 0.067 Uiso 1 1 calc R . .
C20 C 0.4246(2) 0.7704(3) 0.06039(18) 0.0425(9) Uani 1 1 d . . .
H20A H 0.4268 0.7176 0.0955 0.064 Uiso 1 1 calc R . .
H20B H 0.4751 0.7844 0.0459 0.064 Uiso 1 1 calc R . .
H20C H 0.3937 0.7416 0.0246 0.064 Uiso 1 1 calc R . .
C21 C 0.09336(17) 0.8060(3) 0.19023(17) 0.0344(8) Uani 1 1 d . . .
H21A H 0.0576 0.8579 0.1714 0.052 Uiso 1 1 calc R . .
H21B H 0.0973 0.8166 0.2369 0.052 Uiso 1 1 calc R . .
H21C H 0.0762 0.7322 0.1809 0.052 Uiso 1 1 calc R . .
C22 C -0.32346(16) 0.9744(2) 0.24357(14) 0.0223(6) Uani 1 1 d . . .
C23 C -0.38507(18) 0.9799(3) 0.33672(15) 0.0343(8) Uani 1 1 d . . .
H23A H -0.3953 0.9724 0.3810 0.041 Uiso 1 1 calc R . .
C24 C -0.43153(18) 1.0178(3) 0.29095(15) 0.0339(8) Uani 1 1 d . . .
H24A H -0.4812 1.0422 0.2963 0.041 Uiso 1 1 calc R . .
C25 C -0.25608(17) 0.9079(3) 0.34508(15) 0.0301(7) Uani 1 1 d . . .
H25A H -0.2183 0.8809 0.3154 0.036 Uiso 1 1 calc R . .
H25B H -0.2736 0.8459 0.3706 0.036 Uiso 1 1 calc R . .
C26 C -0.22037(19) 0.9915(3) 0.39004(15) 0.0350(8) Uani 1 1 d . . .
H26A H -0.2008 1.0520 0.3644 0.042 Uiso 1 1 calc R . .
H26B H -0.2586 1.0209 0.4185 0.042 Uiso 1 1 calc R . .
C27 C -0.1576(2) 0.9427(4) 0.4305(2) 0.0556(11) Uani 1 1 d . . .
H27A H -0.1219 0.9072 0.4019 0.067 Uiso 1 1 calc R . .
H27B H -0.1781 0.8865 0.4588 0.067 Uiso 1 1 calc R . .
C28 C -0.1162(3) 1.0262(4) 0.4716(2) 0.0688(14) Uani 1 1 d . . .
H28A H -0.0912 1.0777 0.4438 0.103 Uiso 1 1 calc R . .
H28B H -0.0790 0.9899 0.4997 0.103 Uiso 1 1 calc R . .
H28C H -0.1518 1.0650 0.4980 0.103 Uiso 1 1 calc R . .
C29 C -0.43129(17) 1.0477(3) 0.17363(15) 0.0294(7) Uani 1 1 d . . .
H29A H -0.4760 1.0019 0.1659 0.035 Uiso 1 1 calc R . .
H29B H -0.3972 1.0353 0.1379 0.035 Uiso 1 1 calc R . .
C30 C -0.45452(18) 1.1645(3) 0.17356(16) 0.0353(8) Uani 1 1 d . . .
H30A H -0.4098 1.2111 0.1792 0.042 Uiso 1 1 calc R . .
H30B H -0.4874 1.1782 0.2100 0.042 Uiso 1 1 calc R . .
C31 C -0.4953(3) 1.1926(4) 0.11118(19) 0.0645(13) Uani 1 1 d . . .
H31A H -0.4592 1.1922 0.0762 0.077 Uiso 1 1 calc R . .
H31B H -0.5329 1.1357 0.1014 0.077 Uiso 1 1 calc R . .
C32 C -0.5339(3) 1.3000(4) 0.1114(2) 0.0738(15) Uani 1 1 d . . .
H32A H -0.5729 1.2992 0.1433 0.111 Uiso 1 1 calc R . .
H32B H -0.5565 1.3142 0.0687 0.111 Uiso 1 1 calc R . .
H32C H -0.4975 1.3568 0.1224 0.111 Uiso 1 1 calc R . .
C33 C -0.17822(16) 0.8192(2) 0.11252(14) 0.0239(6) Uani 1 1 d . . .
C34 C -0.24208(16) 0.8499(2) 0.07650(14) 0.0256(7) Uani 1 1 d . . .
H34A H -0.2368 0.8817 0.0353 0.031 Uiso 1 1 calc R . .
C35 C -0.31476(16) 0.8344(2) 0.10042(14) 0.0251(6) Uani 1 1 d . . .
H35A H -0.3571 0.8584 0.0757 0.030 Uiso 1 1 calc R . .
C36 C -0.32501(16) 0.7840(2) 0.16016(15) 0.0272(7) Uani 1 1 d . . .
C37 C -0.26090(16) 0.7526(2) 0.19778(15) 0.0255(6) Uani 1 1 d . . .
H37A H -0.2662 0.7181 0.2382 0.031 Uiso 1 1 calc R . .
C38 C -0.18921(16) 0.7733(2) 0.17440(14) 0.0258(7) Uani 1 1 d . . .
H38A H -0.1467 0.7561 0.2009 0.031 Uiso 1 1 calc R . .
C39 C -0.09981(17) 0.8390(3) 0.09042(16) 0.0317(7) Uani 1 1 d . . .
H39A H -0.0695 0.8659 0.1284 0.038 Uiso 1 1 calc R . .
C40 C -0.0961(2) 0.9250(3) 0.0378(2) 0.0462(9) Uani 1 1 d . . .
H40A H -0.1222 0.8987 -0.0013 0.069 Uiso 1 1 calc R . .
H40B H -0.0438 0.9398 0.0287 0.069 Uiso 1 1 calc R . .
H40C H -0.1200 0.9915 0.0523 0.069 Uiso 1 1 calc R . .
C41 C -0.0650(2) 0.7334(3) 0.06906(18) 0.0440(9) Uani 1 1 d . . .
H41A H -0.0625 0.6827 0.1053 0.066 Uiso 1 1 calc R . .
H41B H -0.0146 0.7473 0.0543 0.066 Uiso 1 1 calc R . .
H41C H -0.0956 0.7022 0.0338 0.066 Uiso 1 1 calc R . .
C42 C -0.40176(17) 0.7636(3) 0.18433(18) 0.0357(8) Uani 1 1 d . . .
H42A H -0.4371 0.8146 0.1639 0.054 Uiso 1 1 calc R . .
H42B H -0.4013 0.7737 0.2311 0.054 Uiso 1 1 calc R . .
H42C H -0.4170 0.6894 0.1738 0.054 Uiso 1 1 calc R . .
N1 N 0.17766(14) 0.9979(2) 0.30527(11) 0.0255(5) Uani 1 1 d . . .
N2 N 0.10428(13) 1.0641(2) 0.23201(12) 0.0246(5) Uani 1 1 d . . .
N3 N -0.31897(14) 0.9534(2) 0.30778(12) 0.0263(6) Uani 1 1 d . . .
N4 N -0.39390(13) 1.0149(2) 0.23422(12) 0.0264(6) Uani 1 1 d . . .
Ru1 Ru 0.244140(12) 0.963072(18) 0.171093(11) 0.01943(6) Uani 1 1 d . . .
Ru2 Ru -0.250856(12) 0.924475(18) 0.173518(11) 0.01955(6) Uani 1 1 d . . .
Br1 Br 0.359263(17) 1.04114(3) 0.231105(16) 0.03635(9) Uani 1 1 d . . .
Br2 Br 0.239203(19) 1.14646(3) 0.114355(16) 0.03532(8) Uani 1 1 d . . .
Br3 Br -0.136215(17) 1.00352(3) 0.233841(16) 0.03560(9) Uani 1 1 d . . .
Br4 Br -0.260108(18) 1.10967(3) 0.119551(16) 0.03476(8) Uani 1 1 d . . .

loop_
_atom_site_aniso_label
_atom_site_aniso_U_11
_atom_site_aniso_U_22
_atom_site_aniso_U_33
_atom_site_aniso_U_23
_atom_site_aniso_U_13
_atom_site_aniso_U_12
C1 0.0203(14) 0.0214(17) 0.0216(14) -0.0005(11) -0.0010(11) -0.0009(11)
C2 0.0278(16) 0.040(2) 0.0309(18) 0.0000(14) 0.0096(13) 0.0082(14)
C3 0.0341(17) 0.039(2) 0.0239(16) 0.0009(14) 0.0101(13) 0.0057(14)
C4 0.0340(17) 0.0259(19) 0.0268(17) 0.0023(13) -0.0035(13) 0.0045(13)
C5 0.0373(18) 0.031(2) 0.0272(17) -0.0028(13) -0.0041(14) -0.0012(14)
C6 0.051(2) 0.049(3) 0.049(2) -0.0015(18) -0.0241(18) 0.0054(18)
C7 0.059(3) 0.077(3) 0.040(2) 0.006(2) -0.0205(19) -0.020(2)
C8 0.0213(15) 0.0315(19) 0.0294(17) 0.0011(13) -0.0017(12) 0.0032(12)
C9 0.0265(16) 0.0277(18) 0.0356(18) -0.0005(14) 0.0018(13) 0.0015(13)
C10 0.0368(18) 0.035(2) 0.0374(19) 0.0086(15) 0.0054(14) 0.0074(15)
C11 0.055(2) 0.041(2) 0.072(3) 0.012(2) -0.031(2) -0.0005(18)
C12 0.0282(15) 0.0227(17) 0.0217(15) -0.0071(12) 0.0026(12) 0.0018(12)
C13 0.0335(16) 0.0250(18) 0.0190(15) -0.0045(12) -0.0005(12) -0.0031(13)
C14 0.0279(16) 0.0254(18) 0.0293(17) -0.0038(13) -0.0090(13) -0.0051(13)
C15 0.0263(15) 0.0175(16) 0.0301(17) -0.0030(12) -0.0002(12) -0.0048(12)
C16 0.0315(16) 0.0200(17) 0.0231(15) 0.0005(12) 0.0019(12) -0.0006(12)
C17 0.0281(15) 0.0214(17) 0.0247(16) -0.0043(12) -0.0023(12) 0.0035(12)
C18 0.0262(16) 0.042(2) 0.0272(17) -0.0077(14) 0.0049(13) -0.0020(14)
C19 0.042(2) 0.041(2) 0.052(2) -0.0001(17) 0.0220(17) -0.0057(16)
C20 0.046(2) 0.044(2) 0.039(2) -0.0012(16) 0.0135(16) 0.0113(17)
C21 0.0255(16) 0.032(2) 0.046(2) -0.0023(15) 0.0062(14) -0.0099(13)
C22 0.0245(15) 0.0181(17) 0.0244(15) -0.0002(11) -0.0010(12) -0.0040(11)
C23 0.0390(18) 0.041(2) 0.0236(16) 0.0004(14) 0.0092(14) 0.0029(15)
C24 0.0273(16) 0.045(2) 0.0303(18) -0.0004(14) 0.0089(13) 0.0031(14)
C25 0.0348(17) 0.0284(19) 0.0266(17) 0.0035(13) -0.0055(13) 0.0009(13)
C26 0.0431(19) 0.037(2) 0.0249(17) 0.0020(14) -0.0034(14) -0.0004(15)
C27 0.057(2) 0.061(3) 0.047(2) -0.0003(19) -0.0236(19) 0.003(2)
C28 0.072(3) 0.091(4) 0.042(2) 0.003(2) -0.024(2) -0.026(3)
C29 0.0258(16) 0.035(2) 0.0276(17) -0.0014(13) -0.0037(13) 0.0042(13)
C30 0.0339(18) 0.041(2) 0.0309(18) 0.0023(15) 0.0036(14) 0.0070(15)
C31 0.091(3) 0.071(3) 0.031(2) 0.0068(19) -0.001(2) 0.045(3)
C32 0.077(3) 0.081(4) 0.063(3) 0.025(3) 0.007(2) 0.042(3)
C33 0.0250(15) 0.0219(17) 0.0248(16) -0.0077(12) 0.0018(12) 0.0004(12)
C34 0.0329(16) 0.0256(18) 0.0183(15) -0.0068(12) 0.0003(12) -0.0034(13)
C35 0.0237(15) 0.0251(18) 0.0262(16) -0.0029(12) -0.0047(12) -0.0019(12)
C36 0.0297(16) 0.0175(17) 0.0347(18) -0.0038(12) 0.0043(13) -0.0059(12)
C37 0.0324(16) 0.0176(17) 0.0266(16) 0.0012(12) 0.0025(12) -0.0007(12)
C38 0.0289(16) 0.0224(17) 0.0260(17) -0.0040(12) -0.0014(12) 0.0053(12)
C39 0.0257(16) 0.038(2) 0.0313(18) -0.0081(14) 0.0045(13) -0.0012(13)
C40 0.039(2) 0.037(2) 0.064(3) 0.0038(18) 0.0217(18) -0.0051(16)
C41 0.045(2) 0.045(2) 0.043(2) 0.0055(17) 0.0156(16) 0.0112(17)
C42 0.0284(17) 0.0278(19) 0.051(2) 0.0006(15) 0.0064(15) -0.0079(13)
N1 0.0272(13) 0.0257(15) 0.0235(13) -0.0019(10) 0.0007(10) 0.0031(11)
N2 0.0231(12) 0.0270(15) 0.0238(13) 0.0004(10) 0.0010(10) 0.0028(10)
N3 0.0290(13) 0.0296(15) 0.0205(13) -0.0019(10) 0.0021(10) 0.0010(11)
N4 0.0254(13) 0.0301(15) 0.0239(13) -0.0006(11) 0.0020(10) 0.0025(11)
Ru1 0.01886(11) 0.01941(13) 0.02002(12) -0.00214(9) 0.00074(8) -0.00069(9)
Ru2 0.01977(11) 0.01911(13) 0.01981(12) -0.00121(9) 0.00110(9) -0.00230(9)
Br1 0.02514(16) 0.0440(2) 0.03989(19) -0.01564(15) 0.00093(13) -0.00600(13)
Br2 0.04162(19) 0.02543(19) 0.03948(19) 0.00536(13) 0.00972(14) 0.00012(13)
Br3 0.02815(16) 0.0412(2) 0.03737(19) -0.01120(15) 0.00030(13) -0.00919(14)
Br4 0.04036(18) 0.02404(19) 0.04022(19) 0.00508(13) 0.00634(14) -0.00189(13)

loop_
_atom_type_symbol
_atom_type_description
_atom_type_scat_dispersion_real
_atom_type_scat_dispersion_imag
_atom_type_scat_source
C C 0.0033 0.0016 'International Tables Vol C Tables 4.2.6.8 and 6.1.1.4'
H H 0.0000 0.0000 'International Tables Vol C Tables 4.2.6.8 and 6.1.1.4'
N N 0.0061 0.0033 'International Tables Vol C Tables 4.2.6.8 and 6.1.1.4'
Ru Ru -1.2594 0.8363 'International Tables Vol C Tables 4.2.6.8 and 6.1.1.4'
Br Br -0.2901 2.4595 'International Tables Vol C Tables 4.2.6.8 and 6.1.1.4'

loop_
_geom_angle_atom_site_label_1
_geom_angle_atom_site_label_2
_geom_angle_atom_site_label_3
_geom_angle
_geom_angle_site_symmetry_1
_geom_angle_site_symmetry_3
_geom_angle_publ_flag
N2 C1 N1 103.8(2) . . ?
N2 C1 Ru1 127.8(2) . . ?
N1 C1 Ru1 127.1(2) . . ?
C3 C2 N2 106.9(3) . . ?
C3 C2 H3 126.6 . . ?
N2 C2 H3 126.6 . . ?
C2 C3 N1 107.4(3) . . ?
C2 C3 H2 126.3 . . ?
N1 C3 H2 126.3 . . ?
N1 C4 C5 111.4(3) . . ?
N1 C4 H4A 109.4 . . ?
C5 C4 H4A 109.4 . . ?
N1 C4 H4B 109.4 . . ?
C5 C4 H4B 109.4 . . ?
H4A C4 H4B 108.0 . . ?
C6 C5 C4 111.6(3) . . ?
C6 C5 H5A 109.3 . . ?
C4 C5 H5A 109.3 . . ?
C6 C5 H5B 109.3 . . ?
C4 C5 H5B 109.3 . . ?
H5A C5 H5B 108.0 . . ?
C5 C6 C7 112.9(3) . . ?
C5 C6 H6A 109.0 . . ?
C7 C6 H6A 109.0 . . ?
C5 C6 H6B 109.0 . . ?
C7 C6 H6B 109.0 . . ?
H6A C6 H6B 107.8 . . ?
C6 C7 H7A 109.5 . . ?
C6 C7 H7B 109.5 . . ?
H7A C7 H7B 109.5 . . ?
C6 C7 H7C 109.5 . . ?
H7A C7 H7C 109.5 . . ?
H7B C7 H7C 109.5 . . ?
N2 C8 C9 111.5(2) . . ?
N2 C8 H8A 109.3 . . ?
C9 C8 H8A 109.3 . . ?
N2 C8 H8B 109.3 . . ?
C9 C8 H8B 109.3 . . ?
H8A C8 H8B 108.0 . . ?
C8 C9 C10 112.7(3) . . ?
C8 C9 H9A 109.1 . . ?
C10 C9 H9A 109.1 . . ?
C8 C9 H9B 109.1 . . ?
C10 C9 H9B 109.1 . . ?
H9A C9 H9B 107.8 . . ?
C11 C10 C9 113.5(3) . . ?
C11 C10 H10A 108.9 . . ?
C9 C10 H10A 108.9 . . ?
C11 C10 H10B 108.9 . . ?
C9 C10 H10B 108.9 . . ?
H10A C10 H10B 107.7 . . ?
C10 C11 H11A 109.5 . . ?
C10 C11 H11B 109.5 . . ?
H11A C11 H11B 109.5 . . ?
C10 C11 H11C 109.5 . . ?
H11A C11 H11C 109.5 . . ?
H11B C11 H11C 109.5 . . ?
C13 C12 C17 116.6(3) . . ?
C13 C12 C18 122.9(3) . . ?
C17 C12 C18 120.3(3) . . ?
C13 C12 Ru1 70.45(16) . . ?
C17 C12 Ru1 67.96(16) . . ?
C18 C12 Ru1 128.5(2) . . ?
C12 C13 C14 121.3(3) . . ?
C12 C13 Ru1 72.88(16) . . ?
C14 C13 Ru1 69.65(16) . . ?
C12 C13 H13A 119.3 . . ?
C14 C13 H13A 119.3 . . ?
Ru1 C13 H13A 130.9 . . ?
C15 C14 C13 121.4(3) . . ?
C15 C14 Ru1 72.09(16) . . ?
C13 C14 Ru1 72.67(16) . . ?
C15 C14 H14A 119.3 . . ?
C13 C14 H14A 119.3 . . ?
Ru1 C14 H14A 128.2 . . ?
C14 C15 C16 118.4(3) . . ?
C14 C15 C21 121.9(3) . . ?
C16 C15 C21 119.7(3) . . ?
C14 C15 Ru1 70.70(16) . . ?
C16 C15 Ru1 70.56(16) . . ?
C21 C15 Ru1 129.6(2) . . ?
C17 C16 C15 119.1(3) . . ?
C17 C16 Ru1 70.18(17) . . ?
C15 C16 Ru1 71.45(17) . . ?
C17 C16 H16A 120.4 . . ?
C15 C16 H16A 120.4 . . ?
Ru1 C16 H16A 130.5 . . ?
C16 C17 C12 123.1(3) . . ?
C16 C17 Ru1 71.95(17) . . ?
C12 C17 Ru1 74.70(17) . . ?
C16 C17 H17A 118.5 . . ?
C12 C17 H17A 118.5 . . ?
Ru1 C17 H17A 127.0 . . ?
C12 C18 C19 113.4(3) . . ?
C12 C18 C20 110.4(3) . . ?
C19 C18 C20 110.9(3) . . ?
C12 C18 H18A 107.3 . . ?
C19 C18 H18A 107.3 . . ?
C20 C18 H18A 107.3 . . ?
C18 C19 H19A 109.5 . . ?
C18 C19 H19B 109.5 . . ?
H19A C19 H19B 109.5 . . ?
C18 C19 H19C 109.5 . . ?
H19A C19 H19C 109.5 . . ?
H19B C19 H19C 109.5 . . ?
C18 C20 H20A 109.5 . . ?
C18 C20 H20B 109.5 . . ?
H20A C20 H20B 109.5 . . ?
C18 C20 H20C 109.5 . . ?
H20A C20 H20C 109.5 . . ?
H20B C20 H20C 109.5 . . ?
C15 C21 H21A 109.5 . . ?
C15 C21 H21B 109.5 . . ?
H21A C21 H21B 109.5 . . ?
C15 C21 H21C 109.5 . . ?
H21A C21 H21C 109.5 . . ?
H21B C21 H21C 109.5 . . ?
N3 C22 N4 103.5(2) . . ?
N3 C22 Ru2 127.8(2) . . ?
N4 C22 Ru2 127.3(2) . . ?
C24 C23 N3 107.2(3) . . ?
C24 C23 H23A 126.4 . . ?
N3 C23 H23A 126.4 . . ?
C23 C24 N4 106.9(3) . . ?
C23 C24 H24A 126.5 . . ?
N4 C24 H24A 126.5 . . ?
N3 C25 C26 111.5(3) . . ?
N3 C25 H25A 109.3 . . ?
C26 C25 H25A 109.3 . . ?
N3 C25 H25B 109.3 . . ?
C26 C25 H25B 109.3 . . ?
H25A C25 H25B 108.0 . . ?
C27 C26 C25 111.3(3) . . ?
C27 C26 H26A 109.4 . . ?
C25 C26 H26A 109.4 . . ?
C27 C26 H26B 109.4 . . ?
C25 C26 H26B 109.4 . . ?
H26A C26 H26B 108.0 . . ?
C26 C27 C28 112.6(4) . . ?
C26 C27 H27A 109.1 . . ?
C28 C27 H27A 109.1 . . ?
C26 C27 H27B 109.1 . . ?
C28 C27 H27B 109.1 . . ?
H27A C27 H27B 107.8 . . ?
C27 C28 H28A 109.5 . . ?
C27 C28 H28B 109.5 . . ?
H28A C28 H28B 109.5 . . ?
C27 C28 H28C 109.5 . . ?
H28A C28 H28C 109.5 . . ?
H28B C28 H28C 109.5 . . ?
N4 C29 C30 112.7(3) . . ?
N4 C29 H29A 109.1 . . ?
C30 C29 H29A 109.1 . . ?
N4 C29 H29B 109.1 . . ?
C30 C29 H29B 109.1 . . ?
H29A C29 H29B 107.8 . . ?
C29 C30 C31 110.4(3) . . ?
C29 C30 H30A 109.6 . . ?
C31 C30 H30A 109.6 . . ?
C29 C30 H30B 109.6 . . ?
C31 C30 H30B 109.6 . . ?
H30A C30 H30B 108.1 . . ?
C32 C31 C30 114.3(4) . . ?
C32 C31 H31A 108.7 . . ?
C30 C31 H31A 108.7 . . ?
C32 C31 H31B 108.7 . . ?
C30 C31 H31B 108.7 . . ?
H31A C31 H31B 107.6 . . ?
C31 C32 H32A 109.5 . . ?
C31 C32 H32B 109.5 . . ?
H32A C32 H32B 109.5 . . ?
C31 C32 H32C 109.5 . . ?
H32A C32 H32C 109.5 . . ?
H32B C32 H32C 109.5 . . ?
C34 C33 C38 117.1(3) . . ?
C34 C33 C39 123.0(3) . . ?
C38 C33 C39 119.8(3) . . ?
C34 C33 Ru2 70.62(16) . . ?
C38 C33 Ru2 67.82(16) . . ?
C39 C33 Ru2 129.4(2) . . ?
C33 C34 C35 121.2(3) . . ?
C33 C34 Ru2 73.06(16) . . ?
C35 C34 Ru2 69.26(16) . . ?
C33 C34 H34A 119.4 . . ?
C35 C34 H34A 119.4 . . ?
Ru2 C34 H34A 131.1 . . ?
C36 C35 C34 121.1(3) . . ?
C36 C35 Ru2 72.01(16) . . ?
C34 C35 Ru2 73.09(16) . . ?
C36 C35 H35A 119.5 . . ?
C34 C35 H35A 119.5 . . ?
Ru2 C35 H35A 127.6 . . ?
C35 C36 C37 118.7(3) . . ?
C35 C36 C42 121.2(3) . . ?
C37 C36 C42 120.2(3) . . ?
C35 C36 Ru2 70.48(16) . . ?
C37 C36 Ru2 70.84(16) . . ?
C42 C36 Ru2 130.3(2) . . ?
C38 C37 C36 119.2(3) . . ?
C38 C37 Ru2 70.27(17) . . ?
C36 C37 Ru2 71.36(17) . . ?
C38 C37 H37A 120.4 . . ?
C36 C37 H37A 120.4 . . ?
Ru2 C37 H37A 130.5 . . ?
C37 C38 C33 122.5(3) . . ?
C37 C38 Ru2 71.95(17) . . ?
C33 C38 Ru2 74.70(17) . . ?
C37 C38 H38A 118.7 . . ?
C33 C38 H38A 118.7 . . ?
Ru2 C38 H38A 126.6 . . ?
C33 C39 C41 110.1(3) . . ?
C33 C39 C40 113.2(3) . . ?
C41 C39 C40 111.1(3) . . ?
C33 C39 H39A 107.4 . . ?
C41 C39 H39A 107.4 . . ?
C40 C39 H39A 107.4 . . ?
C39 C40 H40A 109.5 . . ?
C39 C40 H40B 109.5 . . ?
H40A C40 H40B 109.5 . . ?
C39 C40 H40C 109.5 . . ?
H40A C40 H40C 109.5 . . ?
H40B C40 H40C 109.5 . . ?
C39 C41 H41A 109.5 . . ?
C39 C41 H41B 109.5 . . ?
H41A C41 H41B 109.5 . . ?
C39 C41 H41C 109.5 . . ?
H41A C41 H41C 109.5 . . ?
H41B C41 H41C 109.5 . . ?
C36 C42 H42A 109.5 . . ?
C36 C42 H42B 109.5 . . ?
H42A C42 H42B 109.5 . . ?
C36 C42 H42C 109.5 . . ?
H42A C42 H42C 109.5 . . ?
H42B C42 H42C 109.5 . . ?
C1 N1 C3 110.9(2) . . ?
C1 N1 C4 127.9(2) . . ?
C3 N1 C4 121.2(2) . . ?
C1 N2 C2 110.9(2) . . ?
C1 N2 C8 128.8(2) . . ?
C2 N2 C8 120.3(2) . . ?
C22 N3 C23 111.0(2) . . ?
C22 N3 C25 127.9(3) . . ?
C23 N3 C25 121.1(3) . . ?
C22 N4 C24 111.3(2) . . ?
C22 N4 C29 128.2(2) . . ?
C24 N4 C29 120.4(2) . . ?
C1 Ru1 C17 127.10(11) . . ?
C1 Ru1 C14 107.07(11) . . ?
C17 Ru1 C14 79.54(11) . . ?
C1 Ru1 C16 94.88(11) . . ?
C17 Ru1 C16 37.86(11) . . ?
C14 Ru1 C16 67.49(11) . . ?
C1 Ru1 C15 85.88(11) . . ?
C17 Ru1 C15 68.28(11) . . ?
C14 Ru1 C15 37.21(11) . . ?
C16 Ru1 C15 38.00(11) . . ?
C1 Ru1 C13 143.77(10) . . ?
C17 Ru1 C13 66.41(11) . . ?
C14 Ru1 C13 37.68(11) . . ?
C16 Ru1 C13 79.48(11) . . ?
C15 Ru1 C13 67.61(11) . . ?
C1 Ru1 C12 162.98(11) . . ?
C17 Ru1 C12 37.34(11) . . ?
C14 Ru1 C12 67.57(11) . . ?
C16 Ru1 C12 68.11(11) . . ?
C15 Ru1 C12 80.69(11) . . ?
C13 Ru1 C12 36.67(10) . . ?
C1 Ru1 Br2 90.93(8) . . ?
C17 Ru1 Br2 141.09(8) . . ?
C14 Ru1 Br2 98.51(8) . . ?
C16 Ru1 Br2 165.89(8) . . ?
C15 Ru1 Br2 130.12(8) . . ?
C13 Ru1 Br2 88.24(8) . . ?
C12 Ru1 Br2 105.71(8) . . ?
C1 Ru1 Br1 92.10(7) . . ?
C17 Ru1 Br1 85.95(8) . . ?
C14 Ru1 Br1 160.46(8) . . ?
C16 Ru1 Br1 107.97(8) . . ?
C15 Ru1 Br1 145.20(8) . . ?
C13 Ru1 Br1 123.81(8) . . ?
C12 Ru1 Br1 92.98(7) . . ?
Br2 Ru1 Br1 84.603(14) . . ?
C22 Ru2 C38 125.45(11) . . ?
C22 Ru2 C35 108.30(11) . . ?
C38 Ru2 C35 79.72(11) . . ?
C22 Ru2 C37 93.91(11) . . ?
C38 Ru2 C37 37.78(11) . . ?
C35 Ru2 C37 67.67(11) . . ?
C22 Ru2 C36 86.18(11) . . ?
C38 Ru2 C36 68.07(11) . . ?
C35 Ru2 C36 37.51(11) . . ?
C37 Ru2 C36 37.80(11) . . ?
C22 Ru2 C34 145.28(11) . . ?
C38 Ru2 C34 66.44(11) . . ?
C35 Ru2 C34 37.64(11) . . ?
C37 Ru2 C34 79.43(11) . . ?
C36 Ru2 C34 67.64(11) . . ?
C22 Ru2 C33 161.79(11) . . ?
C38 Ru2 C33 37.48(11) . . ?
C35 Ru2 C33 67.24(11) . . ?
C37 Ru2 C33 67.95(11) . . ?
C36 Ru2 C33 80.29(11) . . ?
C34 Ru2 C33 36.31(10) . . ?
C22 Ru2 Br4 90.51(8) . . ?
C38 Ru2 Br4 143.25(8) . . ?
C35 Ru2 Br4 97.27(8) . . ?
C37 Ru2 Br4 164.94(8) . . ?
C36 Ru2 Br4 128.51(8) . . ?
C34 Ru2 Br4 88.75(8) . . ?
C33 Ru2 Br4 107.44(8) . . ?
C22 Ru2 Br3 93.10(8) . . ?
C38 Ru2 Br3 85.67(8) . . ?
C35 Ru2 Br3 158.42(8) . . ?
C37 Ru2 Br3 109.09(8) . . ?
C36 Ru2 Br3 146.47(8) . . ?
C34 Ru2 Br3 121.39(8) . . ?
C33 Ru2 Br3 91.54(7) . . ?
Br4 Ru2 Br3 84.995(13) . . ?

loop_
_geom_bond_atom_site_label_1
_geom_bond_atom_site_label_2
_geom_bond_distance
_geom_bond_site_symmetry_2
_geom_bond_publ_flag
C1 N2 1.360(4) . ?
C1 N1 1.361(4) . ?
C1 Ru1 2.084(3) . ?
C2 C3 1.328(4) . ?
C2 N2 1.383(4) . ?
C2 H3 0.9500 . ?
C3 N1 1.375(4) . ?
C3 H2 0.9500 . ?
C4 N1 1.473(4) . ?
C4 C5 1.516(4) . ?
C4 H4A 0.9900 . ?
C4 H4B 0.9900 . ?
C5 C6 1.501(5) . ?
C5 H5A 0.9900 . ?
C5 H5B 0.9900 . ?
C6 C7 1.509(5) . ?
C6 H6A 0.9900 . ?
C6 H6B 0.9900 . ?
C7 H7A 0.9800 . ?
C7 H7B 0.9800 . ?
C7 H7C 0.9800 . ?
C8 N2 1.464(4) . ?
C8 C9 1.515(4) . ?
C8 H8A 0.9900 . ?
C8 H8B 0.9900 . ?
C9 C10 1.519(4) . ?
C9 H9A 0.9900 . ?
C9 H9B 0.9900 . ?
C10 C11 1.510(5) . ?
C10 H10A 0.9900 . ?
C10 H10B 0.9900 . ?
C11 H11A 0.9800 . ?
C11 H11B 0.9800 . ?
C11 H11C 0.9800 . ?
C12 C13 1.411(4) . ?
C12 C17 1.420(4) . ?
C12 C18 1.513(4) . ?
C12 Ru1 2.258(3) . ?
C13 C14 1.426(4) . ?
C13 Ru1 2.226(3) . ?
C13 H13A 0.9500 . ?
C14 C15 1.401(4) . ?
C14 Ru1 2.187(3) . ?
C14 H14A 0.9500 . ?
C15 C16 1.432(4) . ?
C15 C21 1.496(4) . ?
C15 Ru1 2.205(3) . ?
C16 C17 1.416(4) . ?
C16 Ru1 2.193(3) . ?
C16 H16A 0.9500 . ?
C17 Ru1 2.170(3) . ?
C17 H17A 0.9500 . ?
C18 C19 1.523(5) . ?
C18 C20 1.526(5) . ?
C18 H18A 1.0000 . ?
C19 H19A 0.9800 . ?
C19 H19B 0.9800 . ?
C19 H19C 0.9800 . ?
C20 H20A 0.9800 . ?
C20 H20B 0.9800 . ?
C20 H20C 0.9800 . ?
C21 H21A 0.9800 . ?
C21 H21B 0.9800 . ?
C21 H21C 0.9800 . ?
C22 N3 1.360(4) . ?
C22 N4 1.366(4) . ?
C22 Ru2 2.080(3) . ?
C23 C24 1.329(5) . ?
C23 N3 1.386(4) . ?
C23 H23A 0.9500 . ?
C24 N4 1.379(4) . ?
C24 H24A 0.9500 . ?
C25 N3 1.459(4) . ?
C25 C26 1.520(4) . ?
C25 H25A 0.9900 . ?
C25 H25B 0.9900 . ?
C26 C27 1.508(5) . ?
C26 H26A 0.9900 . ?
C26 H26B 0.9900 . ?
C27 C28 1.518(6) . ?
C27 H27A 0.9900 . ?
C27 H27B 0.9900 . ?
C28 H28A 0.9800 . ?
C28 H28B 0.9800 . ?
C28 H28C 0.9800 . ?
C29 N4 1.465(4) . ?
C29 C30 1.502(5) . ?
C29 H29A 0.9900 . ?
C29 H29B 0.9900 . ?
C30 C31 1.509(5) . ?
C30 H30A 0.9900 . ?
C30 H30B 0.9900 . ?
C31 C32 1.496(6) . ?
C31 H31A 0.9900 . ?
C31 H31B 0.9900 . ?
C32 H32A 0.9800 . ?
C32 H32B 0.9800 . ?
C32 H32C 0.9800 . ?
C33 C34 1.399(4) . ?
C33 C38 1.426(4) . ?
C33 C39 1.513(4) . ?
C33 Ru2 2.260(3) . ?
C34 C35 1.423(4) . ?
C34 Ru2 2.229(3) . ?
C34 H34A 0.9500 . ?
C35 C36 1.408(4) . ?
C35 Ru2 2.179(3) . ?
C35 H35A 0.9500 . ?
C36 C37 1.422(4) . ?
C36 C42 1.502(4) . ?
C36 Ru2 2.199(3) . ?
C37 C38 1.412(4) . ?
C37 Ru2 2.192(3) . ?
C37 H37A 0.9500 . ?
C38 Ru2 2.170(3) . ?
C38 H38A 0.9500 . ?
C39 C41 1.519(5) . ?
C39 C40 1.528(5) . ?
C39 H39A 1.0000 . ?
C40 H40A 0.9800 . ?
C40 H40B 0.9800 . ?
C40 H40C 0.9800 . ?
C41 H41A 0.9800 . ?
C41 H41B 0.9800 . ?
C41 H41C 0.9800 . ?
C42 H42A 0.9800 . ?
C42 H42B 0.9800 . ?
C42 H42C 0.9800 . ?
Ru1 Br2 2.5556(4) . ?
Ru1 Br1 2.5639(4) . ?
Ru2 Br4 2.5523(4) . ?
Ru2 Br3 2.5647(4) . ?

loop_
_geom_torsion_atom_site_label_1
_geom_torsion_atom_site_label_2
_geom_torsion_atom_site_label_3
_geom_torsion_atom_site_label_4
_geom_torsion
_geom_torsion_site_symmetry_1
_geom_torsion_site_symmetry_2
_geom_torsion_site_symmetry_3
_geom_torsion_site_symmetry_4
_geom_torsion_publ_flag
N2 C2 C3 N1 -0.7(4) . . . . ?
N1 C4 C5 C6 -179.5(3) . . . . ?
C4 C5 C6 C7 175.9(3) . . . . ?
N2 C8 C9 C10 179.6(2) . . . . ?
C8 C9 C10 C11 64.0(4) . . . . ?
C17 C12 C13 C14 -0.7(4) . . . . ?
C18 C12 C13 C14 -176.1(3) . . . . ?
Ru1 C12 C13 C14 -52.2(3) . . . . ?
C17 C12 C13 Ru1 51.5(2) . . . . ?
C18 C12 C13 Ru1 -123.9(3) . . . . ?
C12 C13 C14 C15 -1.7(4) . . . . ?
Ru1 C13 C14 C15 -55.4(3) . . . . ?
C12 C13 C14 Ru1 53.6(3) . . . . ?
C13 C14 C15 C16 1.8(4) . . . . ?
Ru1 C14 C15 C16 -53.8(2) . . . . ?
C13 C14 C15 C21 -179.1(3) . . . . ?
Ru1 C14 C15 C21 125.3(3) . . . . ?
C13 C14 C15 Ru1 55.6(3) . . . . ?
C14 C15 C16 C17 0.5(4) . . . . ?
C21 C15 C16 C17 -178.6(3) . . . . ?
Ru1 C15 C16 C17 -53.4(2) . . . . ?
C14 C15 C16 Ru1 53.9(2) . . . . ?
C21 C15 C16 Ru1 -125.2(3) . . . . ?
C15 C16 C17 C12 -3.1(4) . . . . ?
Ru1 C16 C17 C12 -57.1(3) . . . . ?
C15 C16 C17 Ru1 54.0(2) . . . . ?
C13 C12 C17 C16 3.1(4) . . . . ?
C18 C12 C17 C16 178.7(3) . . . . ?
Ru1 C12 C17 C16 55.8(3) . . . . ?
C13 C12 C17 Ru1 -52.7(2) . . . . ?
C18 C12 C17 Ru1 122.8(3) . . . . ?
C13 C12 C18 C19 19.7(4) . . . . ?
C17 C12 C18 C19 -155.5(3) . . . . ?
Ru1 C12 C18 C19 -70.7(4) . . . . ?
C13 C12 C18 C20 -105.5(3) . . . . ?
C17 C12 C18 C20 79.3(3) . . . . ?
Ru1 C12 C18 C20 164.1(2) . . . . ?
N3 C23 C24 N4 -0.3(4) . . . . ?
N3 C25 C26 C27 177.5(3) . . . . ?
C25 C26 C27 C28 174.9(3) . . . . ?
N4 C29 C30 C31 -177.8(3) . . . . ?
C29 C30 C31 C32 168.4(4) . . . . ?
C38 C33 C34 C35 -0.9(4) . . . . ?
C39 C33 C34 C35 -177.0(3) . . . . ?
Ru2 C33 C34 C35 -51.9(3) . . . . ?
C38 C33 C34 Ru2 51.0(2) . . . . ?
C39 C33 C34 Ru2 -125.1(3) . . . . ?
C33 C34 C35 C36 -2.4(4) . . . . ?
Ru2 C34 C35 C36 -55.9(3) . . . . ?
C33 C34 C35 Ru2 53.6(3) . . . . ?
C34 C35 C36 C37 2.6(4) . . . . ?
Ru2 C35 C36 C37 -53.8(2) . . . . ?
C34 C35 C36 C42 -177.6(3) . . . . ?
Ru2 C35 C36 C42 126.0(3) . . . . ?
C34 C35 C36 Ru2 56.4(3) . . . . ?
C35 C36 C37 C38 0.3(4) . . . . ?
C42 C36 C37 C38 -179.5(3) . . . . ?
Ru2 C36 C37 C38 -53.3(2) . . . . ?
C35 C36 C37 Ru2 53.6(2) . . . . ?
C42 C36 C37 Ru2 -126.1(3) . . . . ?
C36 C37 C38 C33 -3.7(4) . . . . ?
Ru2 C37 C38 C33 -57.5(3) . . . . ?
C36 C37 C38 Ru2 53.8(2) . . . . ?
C34 C33 C38 C37 3.9(4) . . . . ?
C39 C33 C38 C37 -179.9(3) . . . . ?
Ru2 C33 C38 C37 56.3(3) . . . . ?
C34 C33 C38 Ru2 -52.3(2) . . . . ?
C39 C33 C38 Ru2 123.9(3) . . . . ?
C34 C33 C39 C41 -106.6(3) . . . . ?
C38 C33 C39 C41 77.4(4) . . . . ?
Ru2 C33 C39 C41 162.1(2) . . . . ?
C34 C33 C39 C40 18.3(4) . . . . ?
C38 C33 C39 C40 -157.6(3) . . . . ?
Ru2 C33 C39 C40 -72.9(4) . . . . ?
N2 C1 N1 C3 0.3(3) . . . . ?
Ru1 C1 N1 C3 -167.6(2) . . . . ?
N2 C1 N1 C4 179.2(3) . . . . ?
Ru1 C1 N1 C4 11.4(4) . . . . ?
C2 C3 N1 C1 0.3(4) . . . . ?
C2 C3 N1 C4 -178.8(3) . . . . ?
C5 C4 N1 C1 113.6(3) . . . . ?
C5 C4 N1 C3 -67.5(4) . . . . ?
N1 C1 N2 C2 -0.7(3) . . . . ?
Ru1 C1 N2 C2 167.0(2) . . . . ?
N1 C1 N2 C8 -178.1(3) . . . . ?
Ru1 C1 N2 C8 -10.3(4) . . . . ?
C3 C2 N2 C1 0.9(4) . . . . ?
C3 C2 N2 C8 178.5(3) . . . . ?
C9 C8 N2 C1 -114.7(3) . . . . ?
C9 C8 N2 C2 68.2(3) . . . . ?
N4 C22 N3 C23 0.3(3) . . . . ?
Ru2 C22 N3 C23 -167.1(2) . . . . ?
N4 C22 N3 C25 179.5(3) . . . . ?
Ru2 C22 N3 C25 12.0(4) . . . . ?
C24 C23 N3 C22 0.0(4) . . . . ?
C24 C23 N3 C25 -179.3(3) . . . . ?
C26 C25 N3 C22 110.6(3) . . . . ?
C26 C25 N3 C23 -70.3(4) . . . . ?
N3 C22 N4 C24 -0.5(3) . . . . ?
Ru2 C22 N4 C24 167.0(2) . . . . ?
N3 C22 N4 C29 -177.3(3) . . . . ?
Ru2 C22 N4 C29 -9.7(4) . . . . ?
C23 C24 N4 C22 0.5(4) . . . . ?
C23 C24 N4 C29 177.5(3) . . . . ?
C30 C29 N4 C22 -120.6(3) . . . . ?
C30 C29 N4 C24 62.9(4) . . . . ?
N2 C1 Ru1 C17 -134.0(2) . . . . ?
N1 C1 Ru1 C17 30.9(3) . . . . ?
N2 C1 Ru1 C14 -44.4(3) . . . . ?
N1 C1 Ru1 C14 120.6(2) . . . . ?
N2 C1 Ru1 C16 -112.3(3) . . . . ?
N1 C1 Ru1 C16 52.7(3) . . . . ?
N2 C1 Ru1 C15 -75.3(3) . . . . ?
N1 C1 Ru1 C15 89.6(3) . . . . ?
N2 C1 Ru1 C13 -33.5(4) . . . . ?
N1 C1 Ru1 C13 131.5(2) . . . . ?
N2 C1 Ru1 C12 -113.2(4) . . . . ?
N1 C1 Ru1 C12 51.7(5) . . . . ?
N2 C1 Ru1 Br2 54.8(2) . . . . ?
N1 C1 Ru1 Br2 -140.2(2) . . . . ?
N2 C1 Ru1 Br1 139.5(2) . . . . ?
N1 C1 Ru1 Br1 -55.6(2) . . . . ?
C16 C17 Ru1 C1 36.9(2) . . . . ?
C12 C17 Ru1 C1 170.13(16) . . . . ?
C16 C17 Ru1 C14 -66.62(18) . . . . ?
C12 C17 Ru1 C14 66.57(17) . . . . ?
C12 C17 Ru1 C16 133.2(3) . . . . ?
C16 C17 Ru1 C15 -29.59(17) . . . . ?
C12 C17 Ru1 C15 103.60(18) . . . . ?
C16 C17 Ru1 C13 -103.71(19) . . . . ?
C12 C17 Ru1 C13 29.47(16) . . . . ?
C16 C17 Ru1 C12 -133.2(3) . . . . ?
C16 C17 Ru1 Br2 -157.24(13) . . . . ?
C12 C17 Ru1 Br2 -24.1(2) . . . . ?
C16 C17 Ru1 Br1 126.52(16) . . . . ?
C12 C17 Ru1 Br1 -100.29(16) . . . . ?
C15 C14 Ru1 C1 -58.10(19) . . . . ?
C13 C14 Ru1 C1 169.46(18) . . . . ?
C15 C14 Ru1 C17 67.71(18) . . . . ?
C13 C14 Ru1 C17 -64.74(18) . . . . ?
C15 C14 Ru1 C16 30.13(17) . . . . ?
C13 C14 Ru1 C16 -102.3(2) . . . . ?
C13 C14 Ru1 C15 -132.4(3) . . . . ?
C15 C14 Ru1 C13 132.4(3) . . . . ?
C15 C14 Ru1 C12 104.7(2) . . . . ?
C13 C14 Ru1 C12 -27.72(17) . . . . ?
C15 C14 Ru1 Br2 -151.71(16) . . . . ?
C13 C14 Ru1 Br2 75.84(17) . . . . ?
C15 C14 Ru1 Br1 110.4(3) . . . . ?
C13 C14 Ru1 Br1 -22.0(4) . . . . ?
C17 C16 Ru1 C1 -151.24(17) . . . . ?
C15 C16 Ru1 C1 76.92(18) . . . . ?
C15 C16 Ru1 C17 -131.8(3) . . . . ?
C17 C16 Ru1 C14 102.29(19) . . . . ?
C15 C16 Ru1 C14 -29.54(17) . . . . ?
C17 C16 Ru1 C15 131.8(3) . . . . ?
C17 C16 Ru1 C13 64.90(17) . . . . ?
C15 C16 Ru1 C13 -66.94(18) . . . . ?
C17 C16 Ru1 C12 28.47(16) . . . . ?
C15 C16 Ru1 C12 -103.37(19) . . . . ?
C17 C16 Ru1 Br2 94.8(3) . . . . ?
C15 C16 Ru1 Br2 -37.1(4) . . . . ?
C17 C16 Ru1 Br1 -57.43(17) . . . . ?
C15 C16 Ru1 Br1 170.73(15) . . . . ?
C14 C15 Ru1 C1 125.55(19) . . . . ?
C16 C15 Ru1 C1 -103.33(18) . . . . ?
C21 C15 Ru1 C1 9.7(3) . . . . ?
C14 C15 Ru1 C17 -101.64(19) . . . . ?
C16 C15 Ru1 C17 29.49(17) . . . . ?
C21 C15 Ru1 C17 142.5(3) . . . . ?
C16 C15 Ru1 C14 131.1(3) . . . . ?
C21 C15 Ru1 C14 -115.9(4) . . . . ?
C14 C15 Ru1 C16 -131.1(3) . . . . ?
C21 C15 Ru1 C16 113.0(3) . . . . ?
C14 C15 Ru1 C13 -29.20(18) . . . . ?
C16 C15 Ru1 C13 101.93(19) . . . . ?
C21 C15 Ru1 C13 -145.1(3) . . . . ?
C14 C15 Ru1 C12 -64.95(18) . . . . ?
C16 C15 Ru1 C12 66.17(18) . . . . ?
C21 C15 Ru1 C12 179.2(3) . . . . ?
C14 C15 Ru1 Br2 37.8(2) . . . . ?
C16 C15 Ru1 Br2 168.92(13) . . . . ?
C21 C15 Ru1 Br2 -78.1(3) . . . . ?
C14 C15 Ru1 Br1 -146.69(15) . . . . ?
C16 C15 Ru1 Br1 -15.6(2) . . . . ?
C21 C15 Ru1 Br1 97.4(3) . . . . ?
C12 C13 Ru1 C1 -151.16(19) . . . . ?
C14 C13 Ru1 C1 -17.2(3) . . . . ?
C12 C13 Ru1 C17 -29.98(17) . . . . ?
C14 C13 Ru1 C17 104.0(2) . . . . ?
C12 C13 Ru1 C14 -134.0(3) . . . . ?
C12 C13 Ru1 C16 -67.32(18) . . . . ?
C14 C13 Ru1 C16 66.64(18) . . . . ?
C12 C13 Ru1 C15 -105.1(2) . . . . ?
C14 C13 Ru1 C15 28.86(18) . . . . ?
C14 C13 Ru1 C12 134.0(3) . . . . ?
C12 C13 Ru1 Br2 119.67(17) . . . . ?
C14 C13 Ru1 Br2 -106.38(17) . . . . ?
C12 C13 Ru1 Br1 37.4(2) . . . . ?
C14 C13 Ru1 Br1 171.31(15) . . . . ?
C13 C12 Ru1 C1 103.1(4) . . . . ?
C17 C12 Ru1 C1 -27.8(4) . . . . ?
C18 C12 Ru1 C1 -139.8(3) . . . . ?
C13 C12 Ru1 C17 131.0(3) . . . . ?
C18 C12 Ru1 C17 -112.0(3) . . . . ?
C13 C12 Ru1 C14 28.43(18) . . . . ?
C17 C12 Ru1 C14 -102.55(19) . . . . ?
C18 C12 Ru1 C14 145.5(3) . . . . ?
C13 C12 Ru1 C16 102.14(19) . . . . ?
C17 C12 Ru1 C16 -28.84(17) . . . . ?
C18 C12 Ru1 C16 -140.8(3) . . . . ?
C13 C12 Ru1 C15 64.77(18) . . . . ?
C17 C12 Ru1 C15 -66.20(18) . . . . ?
C18 C12 Ru1 C15 -178.2(3) . . . . ?
C17 C12 Ru1 C13 -131.0(3) . . . . ?
C18 C12 Ru1 C13 117.1(3) . . . . ?
C13 C12 Ru1 Br2 -64.45(17) . . . . ?
C17 C12 Ru1 Br2 164.58(15) . . . . ?
C18 C12 Ru1 Br2 52.6(3) . . . . ?
C13 C12 Ru1 Br1 -149.68(17) . . . . ?
C17 C12 Ru1 Br1 79.35(16) . . . . ?
C18 C12 Ru1 Br1 -32.6(3) . . . . ?
N3 C22 Ru2 C38 32.6(3) . . . . ?
N4 C22 Ru2 C38 -131.9(2) . . . . ?
N3 C22 Ru2 C35 122.9(2) . . . . ?
N4 C22 Ru2 C35 -41.7(3) . . . . ?
N3 C22 Ru2 C37 55.2(3) . . . . ?
N4 C22 Ru2 C37 -109.4(3) . . . . ?
N3 C22 Ru2 C36 92.2(3) . . . . ?
N4 C22 Ru2 C36 -72.4(3) . . . . ?
N3 C22 Ru2 C34 132.2(2) . . . . ?
N4 C22 Ru2 C34 -32.4(4) . . . . ?
N3 C22 Ru2 C33 50.3(5) . . . . ?
N4 C22 Ru2 C33 -114.3(4) . . . . ?
N3 C22 Ru2 Br4 -139.3(2) . . . . ?
N4 C22 Ru2 Br4 56.2(2) . . . . ?
N3 C22 Ru2 Br3 -54.2(2) . . . . ?
N4 C22 Ru2 Br3 141.2(2) . . . . ?
C37 C38 Ru2 C22 38.6(2) . . . . ?
C33 C38 Ru2 C22 171.05(16) . . . . ?
C37 C38 Ru2 C35 -66.66(18) . . . . ?
C33 C38 Ru2 C35 65.83(17) . . . . ?
C33 C38 Ru2 C37 132.5(3) . . . . ?
C37 C38 Ru2 C36 -29.42(18) . . . . ?
C33 C38 Ru2 C36 103.07(18) . . . . ?
C37 C38 Ru2 C34 -103.64(19) . . . . ?
C33 C38 Ru2 C34 28.85(16) . . . . ?
C37 C38 Ru2 C33 -132.5(3) . . . . ?
C37 C38 Ru2 Br4 -155.06(14) . . . . ?
C33 C38 Ru2 Br4 -22.6(2) . . . . ?
C37 C38 Ru2 Br3 129.28(17) . . . . ?
C33 C38 Ru2 Br3 -98.23(16) . . . . ?
C36 C35 Ru2 C22 -56.9(2) . . . . ?
C34 C35 Ru2 C22 171.35(17) . . . . ?
C36 C35 Ru2 C38 67.23(18) . . . . ?
C34 C35 Ru2 C38 -64.53(18) . . . . ?
C36 C35 Ru2 C37 29.78(17) . . . . ?
C34 C35 Ru2 C37 -102.0(2) . . . . ?
C34 C35 Ru2 C36 -131.8(3) . . . . ?
C36 C35 Ru2 C34 131.8(3) . . . . ?
C36 C35 Ru2 C33 104.25(19) . . . . ?
C34 C35 Ru2 C33 -27.52(18) . . . . ?
C36 C35 Ru2 Br4 -149.85(16) . . . . ?
C34 C35 Ru2 Br4 78.39(17) . . . . ?
C36 C35 Ru2 Br3 115.4(2) . . . . ?
C34 C35 Ru2 Br3 -16.4(3) . . . . ?
C38 C37 Ru2 C22 -149.40(18) . . . . ?
C36 C37 Ru2 C22 78.62(18) . . . . ?
C36 C37 Ru2 C38 -132.0(3) . . . . ?
C38 C37 Ru2 C35 102.40(19) . . . . ?
C36 C37 Ru2 C35 -29.57(17) . . . . ?
C38 C37 Ru2 C36 132.0(3) . . . . ?
C38 C37 Ru2 C34 64.98(18) . . . . ?
C36 C37 Ru2 C34 -67.00(18) . . . . ?
C38 C37 Ru2 C33 28.95(17) . . . . ?
C36 C37 Ru2 C33 -103.02(19) . . . . ?
C38 C37 Ru2 Br4 103.8(3) . . . . ?
C36 C37 Ru2 Br4 -28.1(4) . . . . ?
C38 C37 Ru2 Br3 -54.76(18) . . . . ?
C36 C37 Ru2 Br3 173.27(15) . . . . ?
C35 C36 Ru2 C22 127.16(19) . . . . ?
C37 C36 Ru2 C22 -101.41(18) . . . . ?
C42 C36 Ru2 C22 12.3(3) . . . . ?
C35 C36 Ru2 C38 -102.03(19) . . . . ?
C37 C36 Ru2 C38 29.40(18) . . . . ?
C42 C36 Ru2 C38 143.2(3) . . . . ?
C37 C36 Ru2 C35 131.4(3) . . . . ?
C42 C36 Ru2 C35 -114.8(4) . . . . ?
C35 C36 Ru2 C37 -131.4(3) . . . . ?
C42 C36 Ru2 C37 113.7(4) . . . . ?
C35 C36 Ru2 C34 -29.51(17) . . . . ?
C37 C36 Ru2 C34 101.93(19) . . . . ?
C42 C36 Ru2 C34 -144.3(3) . . . . ?
C35 C36 Ru2 C33 -65.06(18) . . . . ?
C37 C36 Ru2 C33 66.37(18) . . . . ?
C42 C36 Ru2 C33 -179.9(3) . . . . ?
C35 C36 Ru2 Br4 39.6(2) . . . . ?
C37 C36 Ru2 Br4 170.99(14) . . . . ?
C42 C36 Ru2 Br4 -75.3(3) . . . . ?
C35 C36 Ru2 Br3 -143.01(15) . . . . ?
C37 C36 Ru2 Br3 -11.6(3) . . . . ?
C42 C36 Ru2 Br3 102.2(3) . . . . ?
C33 C34 Ru2 C22 -148.5(2) . . . . ?
C35 C34 Ru2 C22 -14.5(3) . . . . ?
C33 C34 Ru2 C38 -29.72(18) . . . . ?
C35 C34 Ru2 C38 104.3(2) . . . . ?
C33 C34 Ru2 C35 -134.0(3) . . . . ?
C33 C34 Ru2 C37 -66.99(18) . . . . ?
C35 C34 Ru2 C37 67.00(18) . . . . ?
C33 C34 Ru2 C36 -104.6(2) . . . . ?
C35 C34 Ru2 C36 29.41(18) . . . . ?
C35 C34 Ru2 C33 134.0(3) . . . . ?
C33 C34 Ru2 Br4 122.39(17) . . . . ?
C35 C34 Ru2 Br4 -103.62(17) . . . . ?
C33 C34 Ru2 Br3 39.0(2) . . . . ?
C35 C34 Ru2 Br3 173.02(14) . . . . ?
C34 C33 Ru2 C22 107.8(4) . . . . ?
C38 C33 Ru2 C22 -23.9(4) . . . . ?
C39 C33 Ru2 C22 -135.0(3) . . . . ?
C34 C33 Ru2 C38 131.7(3) . . . . ?
C39 C33 Ru2 C38 -111.0(3) . . . . ?
C34 C33 Ru2 C35 28.46(18) . . . . ?
C38 C33 Ru2 C35 -103.24(19) . . . . ?
C39 C33 Ru2 C35 145.7(3) . . . . ?
C34 C33 Ru2 C37 102.52(19) . . . . ?
C38 C33 Ru2 C37 -29.17(17) . . . . ?
C39 C33 Ru2 C37 -140.2(3) . . . . ?
C34 C33 Ru2 C36 65.24(19) . . . . ?
C38 C33 Ru2 C36 -66.46(18) . . . . ?
C39 C33 Ru2 C36 -177.5(3) . . . . ?
C38 C33 Ru2 C34 -131.7(3) . . . . ?
C39 C33 Ru2 C34 117.3(4) . . . . ?
C34 C33 Ru2 Br4 -62.23(17) . . . . ?
C38 C33 Ru2 Br4 166.07(15) . . . . ?
C39 C33 Ru2 Br4 55.0(3) . . . . ?
C34 C33 Ru2 Br3 -147.47(17) . . . . ?
C38 C33 Ru2 Br3 80.84(16) . . . . ?
C39 C33 Ru2 Br3 -30.2(3) . . . . ?
